data_2215920
loop_
_publ_author_name
'Butcher, Ray J.'
'Jasinski, Jerry P.'
'Mayekar, Anil N.'
'Narayana, B.'
'Yathirajan, H. S.'

_publ_section_title (2<i>Z</i>)-2-Bromo-3-[3,5-dibromo-4-(ethylamino)phenyl]-1-(2,4-dichlorophenyl)prop-2-en-1-one
_journal_coeditor_code GW2025
_journal_issue 11
_journal_name_full 'Acta Crystallographica Section E'
_journal_page_first o4308
_journal_page_last o4309
_journal_paper_doi 10.1107/S160053680704946X
_journal_volume 63
_journal_year 2007
_chemical_formula_iupac 'C17 H12 Br3 Cl2 N O'
_chemical_formula_moiety 'C17 H12 Br3 Cl2 N O'
_chemical_formula_sum 'C17 H12 Br3 Cl2 N O'
_chemical_formula_weight 556.91
_chemical_name_systematic
;
(2Z)-2-Bromo-3-[3,5-dibromo-4-(ethylamino)phenyl]-1-
(2,4-dichlorophenyl)prop-2-en-1-one
;
_space_group_IT_number 14
_symmetry_cell_setting monoclinic
_symmetry_space_group_name_Hall '-P 2yn'
_symmetry_space_group_name_H-M 'P 1 21/n 1'
_atom_sites_solution_hydrogens geom
_atom_sites_solution_primary direct
_atom_sites_solution_secondary difmap
_cell_angle_alpha 90.00
_cell_angle_beta 91.635(3)
_cell_angle_gamma 90.00
_cell_formula_units_Z 4
_cell_length_a 9.7939(4)
_cell_length_b 9.7333(4)
_cell_length_c 19.4436(6)
_cell_measurement_reflns_used 4393
_cell_measurement_temperature 296
_cell_measurement_theta_max 32.4047
_cell_measurement_theta_min 4.7038
_cell_volume 1852.74(12)
_computing_cell_refinement '<i>CrysAlisPro</i> (Oxford Diffraction, 2007)'
_computing_data_collection '<i>CrysAlisPro</i> (Oxford Diffraction, 2007)'
_computing_data_reduction '<i>CrysAlisPro</i> (Oxford Diffraction, 2007)'
_computing_molecular_graphics '<i>SHELXTL</i> (Bruker, 2000)'
_computing_publication_material '<i>SHELXTL</i> (Bruker, 2000)'
_computing_structure_refinement '<i>SHELXL97</i> (Sheldrick, 1997)'
_computing_structure_solution '<i>SHELXS97</i> (Sheldrick, 1997)'
_diffrn_ambient_temperature 296
_diffrn_detector_area_resol_mean 10.5081
_diffrn_measured_fraction_theta_full 0.986
_diffrn_measured_fraction_theta_max 0.848
_diffrn_measurement_device_type 'Oxford Diffraction Gemini R CCD'
_diffrn_measurement_method '\f and \w'
_diffrn_radiation_monochromator graphite
_diffrn_radiation_source 'fine-focus sealed tube'
_diffrn_radiation_type MoK\a
_diffrn_radiation_wavelength 0.71073
_diffrn_reflns_av_R_equivalents 0.0522
_diffrn_reflns_av_sigmaI/netI 0.1978
_diffrn_reflns_limit_h_max 14
_diffrn_reflns_limit_h_min -13
_diffrn_reflns_limit_k_max 14
_diffrn_reflns_limit_k_min -10
_diffrn_reflns_limit_l_max 27
_diffrn_reflns_limit_l_min -28
_diffrn_reflns_number 18303
_diffrn_reflns_theta_full 25.00
_diffrn_reflns_theta_max 32.47
_diffrn_reflns_theta_min 4.72
_diffrn_standards_decay_% 0
_diffrn_standards_number 0
_exptl_absorpt_coefficient_mu 6.825
_exptl_absorpt_correction_T_max 1.00000
_exptl_absorpt_correction_T_min 0.55001
_exptl_absorpt_correction_type multi-scan
_exptl_absorpt_process_details
;
(CrysAlis RED; Oxford Diffraction, 2007)
;
_exptl_crystal_colour 'pale yellow'
_exptl_crystal_density_diffrn 1.997
_exptl_crystal_density_method 'not measured'
_exptl_crystal_description chunk
_exptl_crystal_F_000 1072
_exptl_crystal_size_max 0.51
_exptl_crystal_size_mid 0.43
_exptl_crystal_size_min 0.29
_refine_diff_density_max 0.909
_refine_diff_density_min -1.220
_refine_ls_extinction_coef 0.0063(12)
_refine_ls_extinction_expression Fc^*^=kFc[1+0.001xFc^2^\l^3^/sin(2\q)]^-1/4^
_refine_ls_extinction_method '<i>SHELXL97</i> (Sheldrick, 1997)'
_refine_ls_goodness_of_fit_ref 1.037
_refine_ls_hydrogen_treatment mixed
_refine_ls_matrix_type full
_refine_ls_number_parameters 222
_refine_ls_number_reflns 5670
_refine_ls_number_restraints 0
_refine_ls_restrained_S_all 1.037
_refine_ls_R_factor_all 0.2074
_refine_ls_R_factor_gt 0.0667
_refine_ls_shift/su_max 0.001
_refine_ls_shift/su_mean 0.000
_refine_ls_structure_factor_coef Fsqd
_refine_ls_weighting_details 'calc w=1/[\s^2^(Fo^2^)+(0.1284P)^2^] where P=(Fo^2^+2Fc^2^)/3'
_refine_ls_weighting_scheme calc
_refine_ls_wR_factor_gt 0.1829
_refine_ls_wR_factor_ref 0.2746
_reflns_number_gt 1957
_reflns_number_total 5670
_reflns_threshold_expression I>2\s(I)
_cod_data_source_file gw2025.cif
_cod_data_source_block I
_cod_original_sg_symbol_H-M 'P 21/n'
_cod_database_code 2215920
_cod_database_fobs_code 2215920

loop_
_symmetry_equiv_pos_as_xyz
'x, y, z'
'-x+1/2, y+1/2, -z+1/2'
'-x, -y, -z'
'x-1/2, -y-1/2, z-1/2'

loop_
_atom_site_type_symbol
_atom_site_label
_atom_site_fract_x
_atom_site_fract_y
_atom_site_fract_z
_atom_site_U_iso_or_equiv
_atom_site_adp_type
_atom_site_calc_flag
_atom_site_refinement_flags
_atom_site_occupancy
Br Br1 1.08392(12) 0.40693(12) -0.08410(5) 0.0801(4) Uani d . 1
Br Br2 0.61985(14) -0.18958(12) -0.00324(6) 0.0859(5) Uani d . 1
Br Br3 0.91770(10) 0.21197(11) 0.15167(4) 0.0642(4) Uani d . 1
Cl Cl1 0.8346(3) -0.0762(3) -0.44044(14) 0.0842(8) Uani d . 1
Cl Cl2 0.7686(2) 0.3262(3) -0.25570(12) 0.0642(6) Uani d . 1
O O1 1.1575(7) 0.3537(7) -0.2283(3) 0.0708(19) Uani d . 1
N N1 0.6938(7) -0.0046(9) 0.1267(4) 0.062(2) Uani d . 1
H H1 0.704(10) 0.051(10) 0.163(5) 0.075 Uiso d . 1
C C1 1.0030(8) 0.1851(8) -0.2672(4) 0.0458(19) Uani d . 1
C C2 1.0855(8) 0.0894(10) -0.2993(4) 0.053(2) Uani d . 1
H H2A 1.1759 0.0792 -0.2842 0.064 Uiso calc R 1
C C3 1.0360(9) 0.0096(10) -0.3528(5) 0.062(2) Uani d . 1
H H3A 1.0923 -0.0533 -0.3741 0.075 Uiso calc R 1
C C4 0.9006(11) 0.0247(10) -0.3744(5) 0.064(2) Uani d . 1
C C5 0.8164(9) 0.1187(9) -0.3441(4) 0.055(2) Uani d . 1
H H5A 0.7260 0.1287 -0.3592 0.066 Uiso calc R 1
C C6 0.8700(9) 0.1993(9) -0.2898(4) 0.053(2) Uani d . 1
C C7 1.0664(8) 0.2737(9) -0.2120(4) 0.054(2) Uani d . 1
C C8 1.0235(8) 0.2615(9) -0.1405(4) 0.050(2) Uani d . 1
C C9 0.9444(8) 0.1596(8) -0.1201(4) 0.0458(18) Uani d . 1
H H9A 0.9182 0.1008 -0.1558 0.055 Uiso calc R 1
C C10 0.8895(7) 0.1190(8) -0.0547(3) 0.0434(18) Uani d . 1
C C11 0.7920(8) 0.0112(7) -0.0549(4) 0.0407(16) Uani d . 1
H H11A 0.7680 -0.0309 -0.0965 0.049 Uiso calc R 1
C C12 0.7322(7) -0.0329(9) 0.0036(4) 0.0477(19) Uani d . 1
C C13 0.7570(8) 0.0320(8) 0.0678(4) 0.0440(18) Uani d . 1
C C14 0.8579(8) 0.1315(8) 0.0674(3) 0.0429(17) Uani d . 1
C C15 0.9201(8) 0.1790(8) 0.0082(4) 0.0439(18) Uani d . 1
H H15A 0.9823 0.2511 0.0112 0.053 Uiso calc R 1
C C16 0.5512(11) -0.0216(13) 0.1337(5) 0.083(3) Uani d . 1
H H16A 0.5113 -0.0515 0.0900 0.099 Uiso calc R 1
H H16B 0.5111 0.0665 0.1448 0.099 Uiso calc R 1
C C17 0.5162(16) -0.1207(15) 0.1867(8) 0.121(5) Uani d . 1
H H17A 0.4215 -0.1451 0.1814 0.181 Uiso calc R 1
H H17B 0.5326 -0.0808 0.2313 0.181 Uiso calc R 1
H H17C 0.5714 -0.2015 0.1822 0.181 Uiso calc R 1

loop_
_atom_site_aniso_label
_atom_site_aniso_U_11
_atom_site_aniso_U_22
_atom_site_aniso_U_33
_atom_site_aniso_U_12
_atom_site_aniso_U_13
_atom_site_aniso_U_23
Br1 0.1079(9) 0.0730(8) 0.0607(6) -0.0378(6) 0.0233(5) -0.0105(5)
Br2 0.1158(10) 0.0712(8) 0.0718(7) -0.0343(6) 0.0229(6) -0.0091(5)
Br3 0.0769(7) 0.0760(7) 0.0400(5) -0.0135(5) 0.0057(4) -0.0073(4)
Cl1 0.094(2) 0.0786(18) 0.0798(18) -0.0087(15) -0.0026(14) -0.0277(14)
Cl2 0.0594(14) 0.0731(16) 0.0606(13) 0.0116(11) 0.0109(10) -0.0024(11)
O1 0.090(5) 0.073(4) 0.050(3) -0.034(4) 0.019(3) -0.006(3)
N1 0.047(4) 0.096(7) 0.044(4) -0.017(4) 0.009(3) 0.010(4)
C1 0.055(5) 0.042(5) 0.040(4) -0.001(4) 0.000(3) 0.020(3)
C2 0.038(4) 0.062(6) 0.061(5) 0.017(4) 0.017(3) 0.013(4)
C3 0.044(5) 0.060(6) 0.084(6) 0.009(4) 0.027(4) 0.009(5)
C4 0.080(7) 0.063(6) 0.050(5) -0.017(5) 0.017(4) 0.005(4)
C5 0.057(5) 0.059(5) 0.047(5) -0.020(4) -0.011(4) 0.002(4)
C6 0.059(5) 0.052(5) 0.049(4) 0.010(4) 0.015(4) 0.016(4)
C7 0.045(5) 0.062(6) 0.054(5) -0.009(4) 0.003(4) 0.009(4)
C8 0.042(4) 0.064(6) 0.043(4) 0.012(4) 0.002(3) 0.012(4)
C9 0.053(5) 0.045(4) 0.041(4) 0.001(4) 0.011(3) 0.013(3)
C10 0.037(4) 0.059(5) 0.034(3) 0.002(3) -0.001(3) 0.019(3)
C11 0.040(4) 0.035(4) 0.047(4) 0.006(3) 0.000(3) -0.006(3)
C12 0.029(4) 0.063(5) 0.051(4) -0.018(3) 0.006(3) -0.001(4)
C13 0.049(4) 0.045(4) 0.038(4) 0.006(4) 0.006(3) 0.003(3)
C14 0.052(5) 0.045(4) 0.033(3) -0.005(4) 0.018(3) 0.005(3)
C15 0.051(4) 0.044(5) 0.037(4) -0.005(4) -0.005(3) 0.005(3)
C16 0.073(8) 0.105(9) 0.071(7) 0.012(6) -0.001(5) -0.005(6)
C17 0.140(13) 0.093(10) 0.131(11) -0.042(9) 0.048(9) 0.023(9)

loop_
_atom_type_symbol
_atom_type_description
_atom_type_scat_dispersion_real
_atom_type_scat_dispersion_imag
_atom_type_scat_source
C C 0.0033 0.0016 'International Tables Vol C Tables 4.2.6.8 and 6.1.1.4'
H H 0.0000 0.0000 'International Tables Vol C Tables 4.2.6.8 and 6.1.1.4'
N N 0.0061 0.0033 'International Tables Vol C Tables 4.2.6.8 and 6.1.1.4'
O O 0.0106 0.0060 'International Tables Vol C Tables 4.2.6.8 and 6.1.1.4'
Cl Cl 0.1484 0.1585 'International Tables Vol C Tables 4.2.6.8 and 6.1.1.4'
Br Br -0.2901 2.4595 'International Tables Vol C Tables 4.2.6.8 and 6.1.1.4'

loop_
_geom_angle_atom_site_label_1
_geom_angle_atom_site_label_2
_geom_angle_atom_site_label_3
_geom_angle
C13 N1 C16 125.6(8)
C13 N1 H1 118(7)
C16 N1 H1 95(7)
C6 C1 C2 118.8(8)
C6 C1 C7 122.9(8)
C2 C1 C7 118.2(7)
C3 C2 C1 121.4(8)
C3 C2 H2A 119.3
C1 C2 H2A 119.3
C2 C3 C4 118.8(8)
C2 C3 H3A 120.6
C4 C3 H3A 120.6
C5 C4 C3 121.4(9)
C5 C4 Cl1 118.7(8)
C3 C4 Cl1 119.9(8)
C4 C5 C6 118.5(8)
C4 C5 H5A 120.8
C6 C5 H5A 120.8
C1 C6 C5 121.2(8)
C1 C6 Cl2 120.0(7)
C5 C6 Cl2 118.7(7)
O1 C7 C8 121.6(8)
O1 C7 C1 117.9(8)
C8 C7 C1 120.5(7)
C9 C8 C7 122.0(8)
C9 C8 Br1 124.5(6)
C7 C8 Br1 113.4(6)
C8 C9 C10 134.5(8)
C8 C9 H9A 112.8
C10 C9 H9A 112.8
C15 C10 C11 116.4(6)
C15 C10 C9 125.9(7)
C11 C10 C9 117.7(7)
C12 C11 C10 122.4(7)
C12 C11 H11A 118.8
C10 C11 H11A 118.8
C11 C12 C13 121.9(7)
C11 C12 Br2 117.4(6)
C13 C12 Br2 120.7(6)
N1 C13 C14 121.9(7)
N1 C13 C12 123.6(8)
C14 C13 C12 114.4(7)
C13 C14 C15 124.4(7)
C13 C14 Br3 119.2(5)
C15 C14 Br3 116.4(6)
C10 C15 C14 120.1(7)
C10 C15 H15A 120.0
C14 C15 H15A 120.0
N1 C16 C17 113.4(10)
N1 C16 H16A 108.9
C17 C16 H16A 108.9
N1 C16 H16B 108.9
C17 C16 H16B 108.9
H16A C16 H16B 107.7
C16 C17 H17A 109.5
C16 C17 H17B 109.5
H17A C17 H17B 109.5
C16 C17 H17C 109.5
H17A C17 H17C 109.5
H17B C17 H17C 109.5

loop_
_geom_bond_atom_site_label_1
_geom_bond_atom_site_label_2
_geom_bond_distance
Br1 C8 1.877(9)
Br2 C12 1.882(8)
Br3 C14 1.894(7)
Cl1 C4 1.728(10)
Cl2 C6 1.729(9)
O1 C7 1.232(10)
N1 C13 1.366(10)
N1 C16 1.418(13)
N1 H1 0.89(10)
C1 C6 1.369(11)
C1 C2 1.393(11)
C1 C7 1.497(12)
C2 C3 1.375(13)
C2 H2A 0.9300
C3 C4 1.388(13)
C3 H3A 0.9300
C4 C5 1.375(14)
C5 C6 1.405(12)
C5 H5A 0.9300
C7 C8 1.468(11)
C8 C9 1.327(11)
C9 C10 1.449(9)
C9 H9A 0.9300
C10 C15 1.380(10)
C10 C11 1.419(11)
C11 C12 1.364(11)
C11 H11A 0.9300
C12 C13 1.414(10)
C13 C14 1.383(11)
C14 C15 1.396(10)
C15 H15A 0.9300
C16 C17 1.459(16)
C16 H16A 0.9700
C16 H16B 0.9700
C17 H17A 0.9600
C17 H17B 0.9600
C17 H17C 0.9600

loop_
_geom_hbond_atom_site_label_D
_geom_hbond_atom_site_label_H
_geom_hbond_atom_site_label_A
_geom_hbond_site_symmetry_A
_geom_hbond_distance_DH
_geom_hbond_distance_HA
_geom_hbond_distance_DA
_geom_hbond_angle_DHA
N1 H1 O1 4_566 0.89(10) 2.37(10) 3.207(10) 158(9)
N1 H1 Br3 . 0.89(10) 2.63(10) 3.070(8) 112(8)

loop_
_geom_torsion_atom_site_label_1
_geom_torsion_atom_site_label_2
_geom_torsion_atom_site_label_3
_geom_torsion_atom_site_label_4
_geom_torsion
C6 C1 C2 C3 0.0(12)
C7 C1 C2 C3 -176.5(7)
C1 C2 C3 C4 -0.7(13)
C2 C3 C4 C5 1.0(13)
C2 C3 C4 Cl1 -178.8(7)
C3 C4 C5 C6 -0.6(13)
Cl1 C4 C5 C6 179.2(6)
C2 C1 C6 C5 0.4(11)
C7 C1 C6 C5 176.7(7)
C2 C1 C6 Cl2 -175.0(6)
C7 C1 C6 Cl2 1.4(10)
C4 C5 C6 C1 -0.1(12)
C4 C5 C6 Cl2 175.4(6)
C6 C1 C7 O1 -112.8(10)
C2 C1 C7 O1 63.6(11)
C6 C1 C7 C8 69.0(11)
C2 C1 C7 C8 -114.6(9)
O1 C7 C8 C9 -167.5(9)
C1 C7 C8 C9 10.6(12)
O1 C7 C8 Br1 15.4(11)
C1 C7 C8 Br1 -166.6(6)
C7 C8 C9 C10 178.1(8)
Br1 C8 C9 C10 -5.1(14)
C8 C9 C10 C15 -5.9(14)
C8 C9 C10 C11 171.8(9)
C15 C10 C11 C12 -0.7(11)
C9 C10 C11 C12 -178.7(7)
C10 C11 C12 C13 4.1(12)
C10 C11 C12 Br2 -173.3(6)
C16 N1 C13 C14 134.1(10)
C16 N1 C13 C12 -50.0(14)
C11 C12 C13 N1 176.5(8)
Br2 C12 C13 N1 -6.1(11)
C11 C12 C13 C14 -7.3(11)
Br2 C12 C13 C14 170.1(6)
N1 C13 C14 C15 -176.0(8)
C12 C13 C14 C15 7.8(12)
N1 C13 C14 Br3 3.7(11)
C12 C13 C14 Br3 -172.6(6)
C11 C10 C15 C14 1.0(11)
C9 C10 C15 C14 178.8(7)
C13 C14 C15 C10 -4.9(12)
Br3 C14 C15 C10 175.4(6)
C13 N1 C16 C17 151.4(11)

loop_
_cod_related_entry_id
_cod_related_entry_database
_cod_related_entry_code
1 ChemSpider 21197031
